data_7151199
loop_
_publ_author_name
'Coles, Martyn P.'
'Lee, Steven F.'
'Oakley, Sarah H.'
'Estiu, Guillermina'
'Hitchcock, Peter B.'

_publ_section_title
;
 Nucleophilic activity of a linked bis{guanidine} leading to formation
 of a dicationic C4N4-heterocycle.
;
_journal_issue 24
_journal_name_full 'Organic &amp; biomolecular chemistry'
_journal_page_first 3909
_journal_page_last 3911
_journal_paper_doi 10.1039/b715209d
_journal_volume 5
_journal_year 2007
_chemical_absolute_configuration unk
_chemical_compound_source 'synthesis as described'
_chemical_formula_moiety 'C15 H26 N6'
_chemical_formula_sum 'C15 H26 N6'
_chemical_formula_weight 290.42
_chemical_name_systematic
;
?
;
_space_group_IT_number 152
_symmetry_cell_setting trigonal
_symmetry_Int_Tables_number 152
_symmetry_space_group_name_Hall 'P 31 2"'
_symmetry_space_group_name_H-M 'P 31 2 1'
_atom_sites_solution_hydrogens geom
_atom_sites_solution_primary direct
_atom_sites_solution_secondary difmap
_audit_conform_dict_location ftp://ftp.iucr.org/pub/cif_core.dic
_audit_conform_dict_name cif_core.dic
_audit_conform_dict_version 2.2
_audit_creation_date 2007-02-13T09:57:00-00:00
_audit_creation_method 'WinGX routine CIF_UPDATE'
_cell_angle_alpha 90
_cell_angle_beta 90
_cell_angle_gamma 120
_cell_formula_units_Z 3
_cell_length_a 8.6890(5)
_cell_length_b 8.6890(5)
_cell_length_c 17.1794(7)
_cell_measurement_reflns_used 10677
_cell_measurement_temperature 173(2)
_cell_measurement_theta_max 26.733
_cell_measurement_theta_min 3.395
_cell_measurement_wavelength 0.71073
_cell_volume 1123.25(10)
_computing_cell_refinement 'HKL Scalepack (Otwinowski & Minor 1997)'
_computing_data_collection 'Collect (Nonius BV, 1997-2000)'
_computing_data_reduction 'HKL Denzo and Scalepack (Otwinowski & Minor 1997)'
_computing_molecular_graphics 'Ortep-3 for Windows (Farrugia, 1997)'
_computing_publication_material 'WinGX publication routines (Farrugia, 1999)'
_computing_structure_refinement 'SHELXL-97 (Sheldrick, 1997)'
_computing_structure_solution 'SHELXS-97 (Sheldrick, 1997)'
_diffrn_ambient_temperature 173(2)
_diffrn_detector 'CCD plate'
_diffrn_measured_fraction_theta_full 0.978
_diffrn_measured_fraction_theta_max 0.978
_diffrn_measurement_device '95mm CCD camera on \k-goniostat'
_diffrn_measurement_device_type KappaCCD
_diffrn_measurement_method 'CCD rotation images, thick slices'
_diffrn_orient_matrix_type 'by Nonius Collect from scalepack cell'
_diffrn_orient_matrix_UB_11 0.816843E-1
_diffrn_orient_matrix_UB_12 0.507396E-1
_diffrn_orient_matrix_UB_13 0.45641E-1
_diffrn_orient_matrix_UB_21 0.104712
_diffrn_orient_matrix_UB_22 0.499285E-1
_diffrn_orient_matrix_UB_23 -0.358208E-1
_diffrn_orient_matrix_UB_31 -0.4835E-2
_diffrn_orient_matrix_UB_32 0.112218
_diffrn_orient_matrix_UB_33 -0.46991E-2
_diffrn_radiation_monochromator graphite
_diffrn_radiation_probe x-ray
_diffrn_radiation_type MoK\a
_diffrn_radiation_wavelength 0.71073
_diffrn_reflns_av_R_equivalents 0.0668
_diffrn_reflns_av_unetI/netI 0.0279
_diffrn_reflns_limit_h_max 10
_diffrn_reflns_limit_h_min -7
_diffrn_reflns_limit_k_max 10
_diffrn_reflns_limit_k_min -10
_diffrn_reflns_limit_l_max 21
_diffrn_reflns_limit_l_min -21
_diffrn_reflns_number 7330
_diffrn_reflns_theta_full 26.7
_diffrn_reflns_theta_max 26.7
_diffrn_reflns_theta_min 3.56
_diffrn_source 'Enraf Nonius FR590'
_exptl_absorpt_coefficient_mu 0.082
_exptl_absorpt_correction_type none
_exptl_crystal_colour colourless
_exptl_crystal_density_diffrn 1.288
_exptl_crystal_density_method 'not measured'
_exptl_crystal_description prism
_exptl_crystal_F_000 474
_exptl_crystal_size_max 0.25
_exptl_crystal_size_mid 0.25
_exptl_crystal_size_min 0.2
_refine_diff_density_max 0.144
_refine_diff_density_min -0.131
_refine_diff_density_rms 0.031
_refine_ls_abs_structure_details 'Flack H D (1983), Acta Cryst. A39, 876-881'
_refine_ls_abs_structure_Flack -3(3)
_refine_ls_extinction_method none
_refine_ls_goodness_of_fit_ref 1.081
_refine_ls_hydrogen_treatment constr
_refine_ls_matrix_type full
_refine_ls_number_parameters 96
_refine_ls_number_reflns 923
_refine_ls_number_restraints 0
_refine_ls_restrained_S_all 1.081
_refine_ls_R_factor_all 0.0401
_refine_ls_R_factor_gt 0.0339
_refine_ls_shift/su_max 0
_refine_ls_shift/su_mean 0
_refine_ls_structure_factor_coef Fsqd
_refine_ls_weighting_details 'calc w=1/[\s^2^(Fo^2^)+(0.0440P)^2^+0.1813P] where P=(Fo^2^+2Fc^2^)/3'
_refine_ls_weighting_scheme calc
_refine_ls_wR_factor_gt 0.0821
_refine_ls_wR_factor_ref 0.0856
_reflns_number_gt 838
_reflns_number_total 923
_reflns_threshold_expression >2sigma(I)
_cod_data_source_file b715209d.txt
_cod_data_source_block (1)-feb807
_cod_database_code 7151199

loop_
_symmetry_equiv_pos_as_xyz
'x, y, z'
'-y, x-y, z+1/3'
'y, x, -z'
'-x+y, -x, z+2/3'
'-x, -x+y, -z+1/3'
'x-y, -y, -z+2/3'

loop_
_atom_site_label
_atom_site_type_symbol
_atom_site_fract_x
_atom_site_fract_y
_atom_site_fract_z
_atom_site_U_iso_or_equiv
_atom_site_adp_type
_atom_site_occupancy
_atom_site_symmetry_multiplicity
_atom_site_calc_flag
_atom_site_refinement_flags
_atom_site_disorder_assembly
_atom_site_disorder_group
N1 N 0.83842(19) 0.1036(2) 0.16456(7) 0.0234(4) Uani 1 1 d . . .
N2 N 0.7970(2) 0.14179(19) 0.03452(8) 0.0264(4) Uani 1 1 d . . .
N3 N 0.6125(2) -0.1354(2) 0.09557(8) 0.0287(4) Uani 1 1 d . . .
C1 C 0.7501(2) 0.0380(2) 0.09410(9) 0.0212(4) Uani 1 1 d . . .
C2 C 0.8196(3) -0.0167(3) 0.22732(9) 0.0318(4) Uani 1 1 d . . .
H2A H 0.8692 0.0513 0.276 0.038 Uiso 1 1 calc R . .
H2B H 0.8862 -0.0784 0.2145 0.038 Uiso 1 1 calc R . .
C3 C 0.6255(3) -0.1512(3) 0.23856(10) 0.0358(5) Uani 1 1 d . . .
H3A H 0.6114 -0.2345 0.2809 0.043 Uiso 1 1 calc R . .
H3B H 0.5592 -0.0902 0.253 0.043 Uiso 1 1 calc R . .
C4 C 0.5542(3) -0.2513(3) 0.16348(10) 0.0366(5) Uani 1 1 d . . .
H4A H 0.5937 -0.3397 0.1581 0.044 Uiso 1 1 calc R . .
H4B H 0.4227 -0.3167 0.1654 0.044 Uiso 1 1 calc R . .
C5 C 0.5242(3) -0.2238(3) 0.02320(10) 0.0370(5) Uani 1 1 d . . .
H5A H 0.4063 -0.2324 0.0206 0.044 Uiso 1 1 calc R . .
H5B H 0.5052 -0.346 0.0229 0.044 Uiso 1 1 calc R . .
C6 C 0.6318(3) -0.1249(3) -0.04721(9) 0.0336(5) Uani 1 1 d . . .
H6A H 0.5586 -0.1705 -0.0949 0.04 Uiso 1 1 calc R . .
H6B H 0.7361 -0.1414 -0.0526 0.04 Uiso 1 1 calc R . .
C7 C 0.6919(3) 0.0697(3) -0.03623(9) 0.0316(5) Uani 1 1 d . . .
H7A H 0.7638 0.1375 -0.0817 0.038 Uiso 1 1 calc R . .
H7B H 0.5863 0.0848 -0.0337 0.038 Uiso 1 1 calc R . .
C8 C 1 0.2767(3) 0.1667 0.0239(5) Uani 1 2 d S . .
H8A H 0.9968 0.3422 0.2132 0.029 Uiso 0.5 1 calc PR . .
H8B H 1.0032 0.3454 0.1201 0.029 Uiso 0.5 1 calc PR . .

loop_
_atom_site_aniso_label
_atom_site_aniso_U_11
_atom_site_aniso_U_22
_atom_site_aniso_U_33
_atom_site_aniso_U_23
_atom_site_aniso_U_13
_atom_site_aniso_U_12
N1 0.0232(8) 0.0253(8) 0.0202(6) 0.0015(6) -0.0023(5) 0.0108(7)
N2 0.0306(9) 0.0275(8) 0.0213(6) -0.0011(6) -0.0082(6) 0.0145(7)
N3 0.0265(8) 0.0263(8) 0.0274(7) -0.0023(6) -0.0010(6) 0.0088(7)
C1 0.0201(9) 0.0236(9) 0.0238(7) -0.0036(7) -0.0012(6) 0.0138(7)
C2 0.0340(10) 0.0350(10) 0.0229(8) 0.0093(7) 0.0013(7) 0.0146(9)
C3 0.0353(11) 0.0381(11) 0.0305(9) 0.0089(8) 0.0115(8) 0.0156(9)
C4 0.0308(11) 0.0296(10) 0.0410(10) 0.0042(9) 0.0064(9) 0.0088(9)
C5 0.0292(10) 0.0357(12) 0.0407(10) -0.0123(9) -0.0089(9) 0.0121(9)
C6 0.0377(11) 0.0388(12) 0.0287(8) -0.0126(8) -0.0111(8) 0.0225(9)
C7 0.0386(11) 0.0381(11) 0.0237(8) -0.0056(7) -0.0096(8) 0.0233(9)
C8 0.0272(13) 0.0227(9) 0.0233(11) -0.0023(5) -0.0047(10) 0.0136(6)

loop_
_atom_type_symbol
_atom_type_description
_atom_type_scat_dispersion_real
_atom_type_scat_dispersion_imag
_atom_type_scat_source
C C 0.0033 0.0016 'International Tables Vol C Tables 4.2.6.8 and 6.1.1.4'
H H 0 0 'International Tables Vol C Tables 4.2.6.8 and 6.1.1.4'
N N 0.0061 0.0033 'International Tables Vol C Tables 4.2.6.8 and 6.1.1.4'

loop_
_geom_angle_atom_site_label_1
_geom_angle_atom_site_label_2
_geom_angle_atom_site_label_3
_geom_angle
_geom_angle_site_symmetry_1
_geom_angle_site_symmetry_3
_geom_angle_publ_flag
C1 N1 C2 120.61(14) . . ?
C1 N1 C8 119.57(11) . . ?
C2 N1 C8 115.34(13) . . ?
C1 N2 C7 116.75(15) . . ?
C1 N3 C4 125.59(14) . . ?
C1 N3 C5 119.97(14) . . ?
C4 N3 C5 114.13(15) . . ?
N2 C1 N3 125.30(15) . . ?
N2 C1 N1 119.13(15) . . ?
N3 C1 N1 115.53(14) . . ?
N1 C2 C3 109.41(15) . . ?
N1 C2 H2A 109.8 . . ?
C3 C2 H2A 109.8 . . ?
N1 C2 H2B 109.8 . . ?
C3 C2 H2B 109.8 . . ?
H2A C2 H2B 108.2 . . ?
C4 C3 C2 108.40(14) . . ?
C4 C3 H3A 110 . . ?
C2 C3 H3A 110 . . ?
C4 C3 H3B 110 . . ?
C2 C3 H3B 110 . . ?
H3A C3 H3B 108.4 . . ?
N3 C4 C3 112.74(16) . . ?
N3 C4 H4A 109 . . ?
C3 C4 H4A 109 . . ?
N3 C4 H4B 109 . . ?
C3 C4 H4B 109 . . ?
H4A C4 H4B 107.8 . . ?
N3 C5 C6 111.73(15) . . ?
N3 C5 H5A 109.3 . . ?
C6 C5 H5A 109.3 . . ?
N3 C5 H5B 109.3 . . ?
C6 C5 H5B 109.3 . . ?
H5A C5 H5B 107.9 . . ?
C5 C6 C7 107.84(15) . . ?
C5 C6 H6A 110.1 . . ?
C7 C6 H6A 110.1 . . ?
C5 C6 H6B 110.1 . . ?
C7 C6 H6B 110.1 . . ?
H6A C6 H6B 108.5 . . ?
N2 C7 C6 112.07(14) . . ?
N2 C7 H7A 109.2 . . ?
C6 C7 H7A 109.2 . . ?
N2 C7 H7B 109.2 . . ?
C6 C7 H7B 109.2 . . ?
H7A C7 H7B 107.9 . . ?
N1 C8 N1 113.2(2) . 5_765 ?
N1 C8 H8A 108.9 . . ?
N1 C8 H8A 108.9 5_765 . ?
N1 C8 H8B 108.9 . . ?
N1 C8 H8B 108.9 5_765 . ?
H8A C8 H8B 107.7 . . ?

loop_
_geom_bond_atom_site_label_1
_geom_bond_atom_site_label_2
_geom_bond_distance
_geom_bond_site_symmetry_2
_geom_bond_publ_flag
N1 C1 1.3936(19) . ?
N1 C2 1.453(2) . ?
N1 C8 1.4568(19) . ?
N2 C1 1.288(2) . ?
N2 C7 1.460(2) . ?
N3 C1 1.378(2) . ?
N3 C4 1.457(2) . ?
N3 C5 1.461(2) . ?
C2 C3 1.508(3) . ?
C2 H2A 0.99 . ?
C2 H2B 0.99 . ?
C3 C4 1.505(3) . ?
C3 H3A 0.99 . ?
C3 H3B 0.99 . ?
C4 H4A 0.99 . ?
C4 H4B 0.99 . ?
C5 C6 1.508(3) . ?
C5 H5A 0.99 . ?
C5 H5B 0.99 . ?
C6 C7 1.512(3) . ?
C6 H6A 0.99 . ?
C6 H6B 0.99 . ?
C7 H7A 0.99 . ?
C7 H7B 0.99 . ?
C8 N1 1.4568(19) 5_765 ?
C8 H8A 0.99 . ?
C8 H8B 0.99 . ?
